data_4125776
loop_
_publ_author_name
'Lo, Julian C.'
'Kim, Dongyoung'
'Pan, Chung-Mao'
'Edwards, Jacob T.'
'Yabe, Yuki'
'Gui, Jinghan'
'Qin, Tian'
'Guti\'errez, Sara'
'Giacoboni, Jessica'
'Smith, Myles W.'
'Holland, Patrick L.'
'Baran, Phil S.'

_publ_section_title
;
 Fe-Catalyzed C-C Bond Construction from Olefins via Radicals.
;
_journal_issue 6
_journal_name_full 'Journal of the American Chemical Society'
_journal_page_first 2484
_journal_page_last 2503
_journal_paper_doi 10.1021/jacs.6b13155
_journal_volume 139
_journal_year 2017
_chemical_formula_moiety 'C27 H45 Fe O6'
_chemical_formula_sum 'C27 H45 Fe O6'
_chemical_formula_weight 521.48
_chemical_name_systematic
;
 ?
;
_space_group_crystal_system monoclinic
_space_group_IT_number 14
_space_group_name_Hall '-P 2yn'
_space_group_name_H-M_alt 'P 1 21/n 1'
_symmetry_space_group_name_Hall '-P 2yn'
_symmetry_space_group_name_H-M 'P 1 21/n 1'
_atom_sites_solution_hydrogens geom
_atom_sites_solution_primary direct
_atom_sites_solution_secondary difmap
_audit_creation_date 2014-03-19
_audit_creation_method
;
Olex2 1.2-beta
(compiled 2014.03.12 svn.r2899 for OlexSys, GUI svn.r4796)
;
_cell_angle_alpha 90
_cell_angle_beta 105.0130(14)
_cell_angle_gamma 90
_cell_formula_units_Z 4
_cell_length_a 11.3761(2)
_cell_length_b 18.9915(5)
_cell_length_c 14.7639(4)
_cell_measurement_reflns_used 9989
_cell_measurement_temperature 175
_cell_measurement_theta_max 23.043
_cell_measurement_theta_min 2.829
_cell_volume 3080.85(13)
_computing_cell_refinement 'SAINT v8.34A (Bruker, 2013)'
_computing_data_collection 'APEX2 v2013.6-2 (Bruker, 2013)'
_computing_data_reduction 'SAINT v8.34A (Bruker, 2013)'
_computing_molecular_graphics 'Olex2 (Dolomanov et al., 2009)'
_computing_publication_material 'Olex2 (Dolomanov et al., 2009)'
_computing_structure_refinement 'ShelXL (Sheldrick, 2008)'
_computing_structure_solution 'ShelXT (Sheldrick, 2008)'
_diffrn_ambient_temperature 175
_diffrn_detector 'Bruker APEX-II CCD'
_diffrn_detector_area_resol_mean 7.9
_diffrn_detector_type 'CCD Area Detector'
_diffrn_measured_fraction_theta_full 1.000
_diffrn_measured_fraction_theta_max 0.997
_diffrn_measurement_device 'Kappa Four-Circle Diffractometer'
_diffrn_measurement_device_type 'Bruker APEX II Ultra'
_diffrn_measurement_method '\w and \f scans'
_diffrn_radiation_monochromator 'Double Bounce Multilayer Mirrors'
_diffrn_radiation_probe x-ray
_diffrn_radiation_type MoK\a
_diffrn_radiation_wavelength 0.71073
_diffrn_reflns_av_R_equivalents 0.0793
_diffrn_reflns_av_unetI/netI 0.0389
_diffrn_reflns_Laue_measured_fraction_full 1.000
_diffrn_reflns_Laue_measured_fraction_max 0.997
_diffrn_reflns_limit_h_max 13
_diffrn_reflns_limit_h_min -14
_diffrn_reflns_limit_k_max 23
_diffrn_reflns_limit_k_min -23
_diffrn_reflns_limit_l_max 18
_diffrn_reflns_limit_l_min -18
_diffrn_reflns_number 75632
_diffrn_reflns_point_group_measured_fraction_full 1.000
_diffrn_reflns_point_group_measured_fraction_max 0.997
_diffrn_reflns_theta_full 25.000
_diffrn_reflns_theta_max 26.423
_diffrn_reflns_theta_min 1.786
_diffrn_source 'Micro Focus Rotating Anode'
_diffrn_source_type 'Bruker TXS'
_diffrn_standards_number 0
_exptl_absorpt_coefficient_mu 0.522
_exptl_absorpt_correction_T_max 0.7454
_exptl_absorpt_correction_T_min 0.7010
_exptl_absorpt_correction_type multi-scan
_exptl_absorpt_process_details
;
SADABS-2012/1 (Bruker,2012) was used for absorption correction.
wR2(int) was 0.1316 before and 0.0485 after correction.
The Ratio of minimum to maximum transmission is 0.9404.
The \l/2 correction factor is 0.0015.
;
_exptl_crystal_colour Red
_exptl_crystal_colour_primary red
_exptl_crystal_density_diffrn 1.124
_exptl_crystal_description Block
_exptl_crystal_F_000 1124
_exptl_crystal_size_max 0.115
_exptl_crystal_size_mid 0.053
_exptl_crystal_size_min 0.044
_refine_diff_density_max 0.447
_refine_diff_density_min -0.395
_refine_diff_density_rms 0.055
_refine_ls_extinction_method none
_refine_ls_goodness_of_fit_ref 1.053
_refine_ls_hydrogen_treatment constr
_refine_ls_matrix_type full
_refine_ls_number_parameters 319
_refine_ls_number_reflns 6312
_refine_ls_number_restraints 0
_refine_ls_restrained_S_all 1.053
_refine_ls_R_factor_all 0.1076
_refine_ls_R_factor_gt 0.0579
_refine_ls_shift/su_max 0.001
_refine_ls_shift/su_mean 0.000
_refine_ls_structure_factor_coef Fsqd
_refine_ls_weighting_details 'w=1/[\s^2^(Fo^2^)+(0.0569P)^2^+3.4081P] where P=(Fo^2^+2Fc^2^)/3'
_refine_ls_weighting_scheme calc
_refine_ls_wR_factor_gt 0.1332
_refine_ls_wR_factor_ref 0.1599
_reflns_Friedel_coverage 0.000
_reflns_number_gt 3873
_reflns_number_total 6312
_reflns_threshold_expression 'I > 2\s(I)'
_cod_data_source_file ja6b13155_si_005.cif
_cod_data_source_block Baran397
_cod_depositor_comments
;
The following automatic conversions were performed:

'_diffrn_radiation_probe' value 'X-ray' changed to 'x-ray' according
to
/home/data/users/saulius/crontab/automatic-downloads/current/ACS/lib/dictionaries/cif_core.dic
dictionary named 'cif_core.dic' version 2.4.2 from 2011-04-26.

'_exptl_crystal_colour_primary' value 'Red' changed to 'red'
according to
/home/data/users/saulius/crontab/automatic-downloads/current/ACS/lib/dictionaries/cif_core.dic
dictionary named 'cif_core.dic' version 2.4.2 from 2011-04-26.

Automatic conversion script
Id: cif_fix_values 4973 2017-02-22 13:04:09Z antanas 
;
_cod_database_code 4125776
_shelxl_version_number 2014-3
_shelx_space_group_comment
;
The symmetry employed for this shelxl refinement is uniquely defined
by the following loop, which should always be used as a source of
symmetry information in preference to the above space-group names.
They are only intended as comments.
;
_shelx_estimated_absorpt_t_max 0.977
_shelx_estimated_absorpt_t_min 0.942
_olex2_refinement_description
;
1. Fixed Uiso
 At 1.2 times of:
  All C(H) groups
 At 1.5 times of:
  All C(H,H,H) groups
2.a Ternary CH refined with riding coordinates:
 C4(H4), C7(H7), C13(H13), C16(H16), C22(H22), C25(H25)
2.b Aromatic/amide H refined with riding coordinates:
 C2(H2), C11(H11), C20(H20)
2.c Idealised Me refined as rotating group:
 C5(H5A,H5B,H5C), C6(H6A,H6B,H6C), C8(H8A,H8B,H8C), C9(H9A,H9B,H9C), C14(H14A,
 H14B,H14C), C15(H15A,H15B,H15C), C17(H17A,H17B,H17C), C18(H18A,H18B,H18C),
 C23(H23A,H23B,H23C), C24(H24A,H24B,H24C), C26(H26A,H26B,H26C), C27(H27A,H27B,
 H27C)
;
_olex2_computing_structure_refinement_long 'ShelXL (Sheldrick, 2008)'

loop_
_space_group_symop_operation_xyz
'x, y, z'
'-x+1/2, y+1/2, -z+1/2'
'-x, -y, -z'
'x-1/2, -y-1/2, z-1/2'

loop_
_atom_site_label
_atom_site_type_symbol
_atom_site_fract_x
_atom_site_fract_y
_atom_site_fract_z
_atom_site_U_iso_or_equiv
_atom_site_adp_type
_atom_site_occupancy
_atom_site_site_symmetry_order
_atom_site_calc_flag
_atom_site_refinement_flags_posn
Fe1 Fe 0.42204(4) 0.25005(3) 0.54725(3) 0.04174(16) Uani 1 1 d .
O1 O 0.5778(2) 0.30095(13) 0.60140(17) 0.0506(6) Uani 1 1 d .
O2 O 0.4488(2) 0.20224(13) 0.67106(16) 0.0525(6) Uani 1 1 d .
O3 O 0.3278(2) 0.32853(13) 0.58348(18) 0.0537(6) Uani 1 1 d .
O4 O 0.2650(2) 0.19801(12) 0.50911(16) 0.0467(6) Uani 1 1 d .
O5 O 0.5014(2) 0.17211(14) 0.49586(19) 0.0582(7) Uani 1 1 d .
O6 O 0.4146(2) 0.30066(14) 0.42865(17) 0.0563(7) Uani 1 1 d .
C1 C 0.6476(3) 0.29917(19) 0.6838(3) 0.0479(8) Uani 1 1 d .
C2 C 0.6299(3) 0.2560(2) 0.7555(3) 0.0536(9) Uani 1 1 d .
H2 H 0.6877 0.2586 0.8148 0.064 Uiso 1 1 calc R
C3 C 0.5338(3) 0.20983(18) 0.7460(2) 0.0447(8) Uani 1 1 d .
C4 C 0.7559(4) 0.3489(3) 0.7020(3) 0.0780(14) Uani 1 1 d .
H4 H 0.8096 0.3396 0.7661 0.094 Uiso 1 1 calc R
C5 C 0.7082(6) 0.4238(3) 0.6983(5) 0.133(3) Uani 1 1 d .
H5A H 0.6611 0.4347 0.6342 0.200 Uiso 1 1 calc GR
H5B H 0.7767 0.4566 0.7169 0.200 Uiso 1 1 calc GR
H5C H 0.6558 0.4285 0.7412 0.200 Uiso 1 1 calc GR
C6 C 0.8275(5) 0.3364(4) 0.6305(5) 0.135(3) Uani 1 1 d .
H6A H 0.8615 0.2887 0.6381 0.203 Uiso 1 1 calc GR
H6B H 0.8938 0.3707 0.6396 0.203 Uiso 1 1 calc GR
H6C H 0.7737 0.3415 0.5672 0.203 Uiso 1 1 calc GR
C7 C 0.5241(4) 0.1635(2) 0.8272(3) 0.0595(10) Uani 1 1 d .
H7 H 0.5952 0.1732 0.8818 0.071 Uiso 1 1 calc R
C8 C 0.4088(4) 0.1788(3) 0.8555(3) 0.0920(16) Uani 1 1 d .
H8A H 0.4082 0.2283 0.8742 0.138 Uiso 1 1 calc GR
H8B H 0.4047 0.1485 0.9084 0.138 Uiso 1 1 calc GR
H8C H 0.3385 0.1696 0.8025 0.138 Uiso 1 1 calc GR
C9 C 0.5284(6) 0.0866(2) 0.7986(4) 0.1005(18) Uani 1 1 d .
H9A H 0.4566 0.0759 0.7474 0.151 Uiso 1 1 calc GR
H9B H 0.5290 0.0563 0.8524 0.151 Uiso 1 1 calc GR
H9C H 0.6022 0.0783 0.7777 0.151 Uiso 1 1 calc GR
C10 C 0.2293(3) 0.3246(2) 0.6070(3) 0.0530(9) Uani 1 1 d .
C11 C 0.1540(3) 0.2657(2) 0.5923(3) 0.0583(10) Uani 1 1 d .
H11 H 0.0842 0.2664 0.6163 0.070 Uiso 1 1 calc R
C12 C 0.1749(3) 0.2061(2) 0.5445(3) 0.0510(9) Uani 1 1 d .
C13 C 0.1931(4) 0.3911(3) 0.6502(3) 0.0748(13) Uani 1 1 d .
H13 H 0.1224 0.3802 0.6764 0.090 Uiso 1 1 calc R
C14 C 0.2994(4) 0.4165(3) 0.7297(3) 0.0838(15) Uani 1 1 d .
H14A H 0.3211 0.3799 0.7780 0.126 Uiso 1 1 calc GR
H14B H 0.2756 0.4595 0.7573 0.126 Uiso 1 1 calc GR
H14C H 0.3696 0.4266 0.7049 0.126 Uiso 1 1 calc GR
C15 C 0.1560(6) 0.4462(3) 0.5765(4) 0.129(3) Uani 1 1 d .
H15A H 0.2189 0.4509 0.5424 0.194 Uiso 1 1 calc GR
H15B H 0.1459 0.4913 0.6059 0.194 Uiso 1 1 calc GR
H15C H 0.0789 0.4327 0.5327 0.194 Uiso 1 1 calc GR
C16 C 0.0877(4) 0.1440(2) 0.5322(3) 0.0704(12) Uani 1 1 d .
H16 H 0.0085 0.1607 0.5420 0.084 Uiso 1 1 calc R
C17 C 0.1411(5) 0.0891(2) 0.6060(3) 0.0810(14) Uani 1 1 d .
H17A H 0.2184 0.0721 0.5967 0.121 Uiso 1 1 calc GR
H17B H 0.0842 0.0497 0.6005 0.121 Uiso 1 1 calc GR
H17C H 0.1551 0.1102 0.6685 0.121 Uiso 1 1 calc GR
C18 C 0.0648(6) 0.1124(3) 0.4363(4) 0.118(2) Uani 1 1 d .
H18A H 0.0249 0.1472 0.3894 0.177 Uiso 1 1 calc GR
H18B H 0.0121 0.0711 0.4323 0.177 Uiso 1 1 calc GR
H18C H 0.1423 0.0982 0.4246 0.177 Uiso 1 1 calc GR
C19 C 0.5627(4) 0.1759(3) 0.4362(3) 0.0789(14) Uani 1 1 d .
C20 C 0.5640(5) 0.2337(3) 0.3804(4) 0.0938(17) Uani 1 1 d .
H20 H 0.6176 0.2331 0.3405 0.113 Uiso 1 1 calc R
C21 C 0.4918(4) 0.2929(3) 0.3787(3) 0.0773(13) Uani 1 1 d .
C22 C 0.6368(5) 0.1118(4) 0.4256(4) 0.119(2) Uani 1 1 d .
H22 H 0.6850 0.1238 0.3800 0.143 Uiso 1 1 calc R
C23 C 0.7248(6) 0.0949(4) 0.5174(5) 0.182(4) Uani 1 1 d .
H23A H 0.7716 0.1371 0.5422 0.273 Uiso 1 1 calc GR
H23B H 0.7804 0.0578 0.5081 0.273 Uiso 1 1 calc GR
H23C H 0.6801 0.0786 0.5619 0.273 Uiso 1 1 calc GR
C24 C 0.5559(6) 0.0547(4) 0.3862(6) 0.178(4) Uani 1 1 d .
H24A H 0.5084 0.0411 0.4301 0.268 Uiso 1 1 calc GR
H24B H 0.6037 0.0143 0.3748 0.268 Uiso 1 1 calc GR
H24C H 0.5007 0.0699 0.3268 0.268 Uiso 1 1 calc GR
C25 C 0.5011(6) 0.3535(4) 0.3152(5) 0.125(2) Uani 1 1 d .
H25 H 0.5484 0.3377 0.2705 0.150 Uiso 1 1 calc R
C26 C 0.3819(7) 0.3795(4) 0.2608(5) 0.150(3) Uani 1 1 d .
H26A H 0.3393 0.3421 0.2195 0.224 Uiso 1 1 calc GR
H26B H 0.3936 0.4201 0.2230 0.224 Uiso 1 1 calc GR
H26C H 0.3334 0.3939 0.3037 0.224 Uiso 1 1 calc GR
C27 C 0.5680(8) 0.4104(4) 0.3729(6) 0.177(4) Uani 1 1 d .
H27A H 0.5181 0.4304 0.4116 0.265 Uiso 1 1 calc GR
H27B H 0.5868 0.4471 0.3322 0.265 Uiso 1 1 calc GR
H27C H 0.6438 0.3918 0.4135 0.265 Uiso 1 1 calc GR

loop_
_atom_site_aniso_label
_atom_site_aniso_U_11
_atom_site_aniso_U_22
_atom_site_aniso_U_33
_atom_site_aniso_U_23
_atom_site_aniso_U_13
_atom_site_aniso_U_12
Fe1 0.0348(2) 0.0526(3) 0.0395(3) -0.0045(2) 0.01272(18) -0.0047(2)
O1 0.0385(13) 0.0639(16) 0.0498(15) 0.0000(12) 0.0118(11) -0.0109(11)
O2 0.0462(14) 0.0663(16) 0.0431(14) -0.0001(12) 0.0082(11) -0.0158(12)
O3 0.0447(14) 0.0557(15) 0.0668(17) -0.0165(13) 0.0259(12) -0.0090(11)
O4 0.0377(12) 0.0541(14) 0.0479(14) -0.0041(11) 0.0106(11) -0.0053(11)
O5 0.0519(15) 0.0649(17) 0.0603(16) -0.0115(13) 0.0190(13) 0.0031(12)
O6 0.0525(15) 0.0713(17) 0.0465(14) 0.0062(13) 0.0156(12) -0.0057(13)
C1 0.0341(17) 0.051(2) 0.058(2) -0.0091(18) 0.0103(16) -0.0035(15)
C2 0.0440(19) 0.063(2) 0.049(2) -0.010(2) 0.0022(16) -0.0075(18)
C3 0.0424(19) 0.051(2) 0.0413(19) -0.0071(16) 0.0113(15) 0.0009(16)
C4 0.050(2) 0.093(4) 0.082(3) 0.005(3) 0.000(2) -0.030(2)
C5 0.130(5) 0.070(4) 0.184(7) -0.004(4) 0.012(5) -0.051(4)
C6 0.058(3) 0.210(8) 0.147(6) -0.010(5) 0.043(4) -0.057(4)
C7 0.064(2) 0.071(3) 0.041(2) 0.0050(19) 0.0082(18) -0.007(2)
C8 0.082(3) 0.139(5) 0.064(3) 0.008(3) 0.034(3) -0.013(3)
C9 0.142(5) 0.066(3) 0.094(4) 0.021(3) 0.032(4) -0.003(3)
C10 0.045(2) 0.062(2) 0.051(2) -0.0069(18) 0.0106(17) 0.0016(18)
C11 0.0377(19) 0.068(3) 0.072(3) -0.002(2) 0.0195(18) -0.0029(17)
C12 0.0379(19) 0.058(2) 0.052(2) 0.0027(18) 0.0033(16) -0.0065(17)
C13 0.060(3) 0.088(3) 0.079(3) -0.029(3) 0.023(2) 0.006(2)
C14 0.080(3) 0.109(4) 0.061(3) -0.034(3) 0.015(2) -0.007(3)
C15 0.166(6) 0.099(4) 0.098(4) -0.026(4) -0.011(4) 0.070(4)
C16 0.043(2) 0.066(3) 0.099(4) 0.003(2) 0.011(2) -0.0151(19)
C17 0.095(4) 0.070(3) 0.077(3) 0.010(2) 0.021(3) -0.017(3)
C18 0.141(5) 0.111(4) 0.077(4) 0.007(3) -0.018(3) -0.082(4)
C19 0.064(3) 0.110(4) 0.063(3) -0.028(3) 0.015(2) 0.007(3)
C20 0.073(3) 0.148(5) 0.073(3) -0.002(3) 0.042(3) 0.013(3)
C21 0.072(3) 0.104(4) 0.058(3) 0.012(3) 0.021(2) -0.017(3)
C22 0.090(4) 0.154(6) 0.112(5) -0.053(4) 0.021(3) 0.046(4)
C23 0.112(5) 0.212(8) 0.169(7) -0.096(6) -0.061(5) 0.098(5)
C24 0.137(6) 0.143(6) 0.196(8) -0.106(6) -0.063(6) 0.070(5)
C25 0.129(5) 0.142(6) 0.118(5) 0.053(5) 0.057(4) -0.025(5)
C26 0.144(6) 0.162(7) 0.115(5) 0.074(5) -0.017(5) -0.043(5)
C27 0.216(9) 0.129(6) 0.153(7) 0.052(5) -0.010(6) -0.098(6)

loop_
_atom_type_symbol
_atom_type_description
_atom_type_scat_dispersion_real
_atom_type_scat_dispersion_imag
_atom_type_scat_source
C C 0.0033 0.0016 'International Tables Vol C Tables 4.2.6.8 and 6.1.1.4'
H H 0.0000 0.0000 'International Tables Vol C Tables 4.2.6.8 and 6.1.1.4'
Fe Fe 0.3463 0.8444 'International Tables Vol C Tables 4.2.6.8 and 6.1.1.4'
O O 0.0106 0.0060 'International Tables Vol C Tables 4.2.6.8 and 6.1.1.4'

loop_
_geom_angle_atom_site_label_1
_geom_angle_atom_site_label_2
_geom_angle_atom_site_label_3
_geom_angle
O2 Fe1 O1 86.81(10)
O3 Fe1 O1 90.80(10)
O3 Fe1 O2 93.42(11)
O3 Fe1 O4 86.63(9)
O4 Fe1 O1 173.05(10)
O4 Fe1 O2 86.90(9)
O5 Fe1 O1 94.00(10)
O5 Fe1 O2 91.96(11)
O5 Fe1 O3 172.98(11)
O5 Fe1 O4 89.17(10)
O6 Fe1 O1 87.10(10)
O6 Fe1 O2 173.67(10)
O6 Fe1 O3 88.36(11)
O6 Fe1 O4 99.27(10)
O6 Fe1 O5 86.76(11)
C1 O1 Fe1 129.9(2)
C3 O2 Fe1 130.2(2)
C10 O3 Fe1 127.6(2)
C12 O4 Fe1 125.6(2)
C19 O5 Fe1 127.9(3)
C21 O6 Fe1 124.7(3)
O1 C1 C2 124.5(3)
O1 C1 C4 115.5(3)
C2 C1 C4 120.1(3)
C1 C2 H2 117.9
C3 C2 C1 124.3(3)
C3 C2 H2 117.9
O2 C3 C2 124.2(3)
O2 C3 C7 115.3(3)
C2 C3 C7 120.5(3)
C1 C4 H4 109.0
C5 C4 C1 108.1(4)
C5 C4 H4 109.0
C6 C4 C1 109.7(4)
C6 C4 H4 109.0
C6 C4 C5 112.0(5)
C4 C5 H5A 109.5
C4 C5 H5B 109.5
C4 C5 H5C 109.5
H5A C5 H5B 109.5
H5A C5 H5C 109.5
H5B C5 H5C 109.5
C4 C6 H6A 109.5
C4 C6 H6B 109.5
C4 C6 H6C 109.5
H6A C6 H6B 109.5
H6A C6 H6C 109.5
H6B C6 H6C 109.5
C3 C7 H7 108.8
C3 C7 C9 108.8(3)
C8 C7 C3 110.9(3)
C8 C7 H7 108.8
C8 C7 C9 110.7(4)
C9 C7 H7 108.8
C7 C8 H8A 109.5
C7 C8 H8B 109.5
C7 C8 H8C 109.5
H8A C8 H8B 109.5
H8A C8 H8C 109.5
H8B C8 H8C 109.5
C7 C9 H9A 109.5
C7 C9 H9B 109.5
C7 C9 H9C 109.5
H9A C9 H9B 109.5
H9A C9 H9C 109.5
H9B C9 H9C 109.5
O3 C10 C11 124.1(3)
O3 C10 C13 115.1(3)
C11 C10 C13 120.8(3)
C10 C11 H11 118.1
C12 C11 C10 123.8(3)
C12 C11 H11 118.1
O4 C12 C11 124.7(3)
O4 C12 C16 115.3(3)
C11 C12 C16 120.1(3)
C10 C13 H13 108.9
C10 C13 C14 109.8(4)
C14 C13 H13 108.9
C15 C13 C10 109.5(4)
C15 C13 H13 108.9
C15 C13 C14 110.9(5)
C13 C14 H14A 109.5
C13 C14 H14B 109.5
C13 C14 H14C 109.5
H14A C14 H14B 109.5
H14A C14 H14C 109.5
H14B C14 H14C 109.5
C13 C15 H15A 109.5
C13 C15 H15B 109.5
C13 C15 H15C 109.5
H15A C15 H15B 109.5
H15A C15 H15C 109.5
H15B C15 H15C 109.5
C12 C16 H16 108.7
C17 C16 C12 108.6(3)
C17 C16 H16 108.7
C18 C16 C12 111.9(4)
C18 C16 H16 108.7
C18 C16 C17 110.1(4)
C16 C17 H17A 109.5
C16 C17 H17B 109.5
C16 C17 H17C 109.5
H17A C17 H17B 109.5
H17A C17 H17C 109.5
H17B C17 H17C 109.5
C16 C18 H18A 109.5
C16 C18 H18B 109.5
C16 C18 H18C 109.5
H18A C18 H18B 109.5
H18A C18 H18C 109.5
H18B C18 H18C 109.5
O5 C19 C20 123.9(5)
O5 C19 C22 116.8(5)
C20 C19 C22 119.3(5)
C19 C20 H20 118.0
C19 C20 C21 124.0(4)
C21 C20 H20 118.0
O6 C21 C20 124.6(4)
O6 C21 C25 115.8(5)
C20 C21 C25 119.6(5)
C19 C22 H22 107.7
C23 C22 C19 109.9(5)
C23 C22 H22 107.7
C24 C22 C19 109.4(5)
C24 C22 H22 107.7
C24 C22 C23 114.3(7)
C22 C23 H23A 109.5
C22 C23 H23B 109.5
C22 C23 H23C 109.5
H23A C23 H23B 109.5
H23A C23 H23C 109.5
H23B C23 H23C 109.5
C22 C24 H24A 109.5
C22 C24 H24B 109.5
C22 C24 H24C 109.5
H24A C24 H24B 109.5
H24A C24 H24C 109.5
H24B C24 H24C 109.5
C21 C25 H25 108.5
C26 C25 C21 113.2(5)
C26 C25 H25 108.5
C27 C25 C21 108.2(6)
C27 C25 H25 108.5
C27 C25 C26 109.7(7)
C25 C26 H26A 109.5
C25 C26 H26B 109.5
C25 C26 H26C 109.5
H26A C26 H26B 109.5
H26A C26 H26C 109.5
H26B C26 H26C 109.5
C25 C27 H27A 109.5
C25 C27 H27B 109.5
C25 C27 H27C 109.5
H27A C27 H27B 109.5
H27A C27 H27C 109.5
H27B C27 H27C 109.5

loop_
_geom_bond_atom_site_label_1
_geom_bond_atom_site_label_2
_geom_bond_distance
Fe1 O1 1.995(2)
Fe1 O2 1.992(2)
Fe1 O3 1.988(2)
Fe1 O4 1.991(2)
Fe1 O5 1.984(2)
Fe1 O6 1.980(2)
O1 C1 1.270(4)
O2 C3 1.275(4)
O3 C10 1.259(4)
O4 C12 1.274(4)
O5 C19 1.259(5)
O6 C21 1.294(5)
C1 C2 1.393(5)
C1 C4 1.521(5)
C2 H2 0.9500
C2 C3 1.380(5)
C3 C7 1.514(5)
C4 H4 1.0000
C4 C5 1.518(7)
C4 C6 1.511(7)
C5 H5A 0.9800
C5 H5B 0.9800
C5 H5C 0.9800
C6 H6A 0.9800
C6 H6B 0.9800
C6 H6C 0.9800
C7 H7 1.0000
C7 C8 1.504(6)
C7 C9 1.525(6)
C8 H8A 0.9800
C8 H8B 0.9800
C8 H8C 0.9800
C9 H9A 0.9800
C9 H9B 0.9800
C9 H9C 0.9800
C10 C11 1.391(5)
C10 C13 1.518(5)
C11 H11 0.9500
C11 C12 1.387(5)
C12 C16 1.520(5)
C13 H13 1.0000
C13 C14 1.529(6)
C13 C15 1.490(7)
C14 H14A 0.9800
C14 H14B 0.9800
C14 H14C 0.9800
C15 H15A 0.9800
C15 H15B 0.9800
C15 H15C 0.9800
C16 H16 1.0000
C16 C17 1.517(6)
C16 C18 1.497(7)
C17 H17A 0.9800
C17 H17B 0.9800
C17 H17C 0.9800
C18 H18A 0.9800
C18 H18B 0.9800
C18 H18C 0.9800
C19 C20 1.375(7)
C19 C22 1.510(7)
C20 H20 0.9500
C20 C21 1.389(7)
C21 C25 1.505(7)
C22 H22 1.0000
C22 C23 1.496(8)
C22 C24 1.444(9)
C23 H23A 0.9800
C23 H23B 0.9800
C23 H23C 0.9800
C24 H24A 0.9800
C24 H24B 0.9800
C24 H24C 0.9800
C25 H25 1.0000
C25 C26 1.471(9)
C25 C27 1.461(9)
C26 H26A 0.9800
C26 H26B 0.9800
C26 H26C 0.9800
C27 H27A 0.9800
C27 H27B 0.9800
C27 H27C 0.9800
